data_7025195
loop_
_publ_author_name
'Bozic-Weber, Biljana'
'Constable, Edwin C.'
'Housecroft, Catherine E.'
'Neuburger, Markus'
'Price, Jason R.'

_publ_section_title
;
 Sticky complexes: carboxylic acid-functionalized
 N-phenylpyridin-2-ylmethanimine ligands as anchoring domains for copper
 and ruthenium dye-sensitized solar cells.
;
_journal_issue 15
_journal_name_full 'Dalton transactions (Cambridge, England : 2003)'
_journal_page_first 3585
_journal_page_last 3594
_journal_paper_doi 10.1039/b925623g
_journal_volume 39
_journal_year 2010
_chemical_formula_moiety 'C33 H26 N6 O2 Ru, 2(F6 P), 0.5(H2 O)'
_chemical_formula_sum 'C33 H27 F12 N6 O2.5 P2 Ru'
_chemical_formula_weight 937.60
_space_group_IT_number 14
_symmetry_cell_setting monoclinic
_symmetry_space_group_name_Hall '-P 2ybc'
_symmetry_space_group_name_H-M 'P 1 21/c 1'
_atom_sites_solution_hydrogens geom
_atom_sites_solution_primary direct
_audit_creation_date 09-11-19
_audit_creation_method CRYSTALS_ver_12.86
_cell_angle_alpha 90
_cell_angle_beta 93.754(3)
_cell_angle_gamma 90
_cell_formula_units_Z 4
_cell_length_a 16.8253(9)
_cell_length_b 9.7782(6)
_cell_length_c 24.9831(15)
_cell_measurement_reflns_used 4774
_cell_measurement_temperature 123
_cell_measurement_theta_max 28
_cell_measurement_theta_min 4
_cell_volume 4101.4(4)
_computing_cell_refinement 'Apex2 (Bruker AXS, 2006)'
_computing_data_collection 'Apex2 (Bruker AXS, 2006)'
_computing_data_reduction 'Apex2 (Bruker AXS, 2006)'
_computing_molecular_graphics 'CAMERON (Watkin et al., 1996)'
_computing_publication_material 'CRYSTALS (Betteridge et al., 2003)'
_computing_structure_refinement 'CRYSTALS (Betteridge et al., 2003)'
_computing_structure_solution 'SIR92 (Altomare et al., 1994)'
_diffrn_ambient_temperature 123
_diffrn_measured_fraction_theta_full 0.999
_diffrn_measured_fraction_theta_max 0.982
_diffrn_measurement_device 'Bruker Kappa Apex2'
_diffrn_measurement_device_type Area
_diffrn_measurement_method '\f & \w scans'
_diffrn_radiation_monochromator graphite
_diffrn_radiation_type 'Mo K\a'
_diffrn_radiation_wavelength 0.71073
_diffrn_reflns_av_R_equivalents 0.178
_diffrn_reflns_limit_h_max 22
_diffrn_reflns_limit_h_min -22
_diffrn_reflns_limit_k_max 13
_diffrn_reflns_limit_k_min -13
_diffrn_reflns_limit_l_max 33
_diffrn_reflns_limit_l_min -33
_diffrn_reflns_number 53770
_diffrn_reflns_theta_full 27.959
_diffrn_reflns_theta_max 28.530
_diffrn_reflns_theta_min 1.634
_diffrn_standards_number 0
_exptl_absorpt_coefficient_mu 0.553
_exptl_absorpt_correction_T_max 0.94
_exptl_absorpt_correction_T_min 0.91
_exptl_absorpt_correction_type multi-scan
_exptl_absorpt_process_details 'DENZO/SCALEPACK (Otwinowski & Minor, 1997)'
_exptl_crystal_colour red
_exptl_crystal_density_diffrn 1.518
_exptl_crystal_density_method 'not measured'
_exptl_crystal_description block
_exptl_crystal_F_000 1872
_exptl_crystal_size_max 0.29
_exptl_crystal_size_mid 0.17
_exptl_crystal_size_min 0.11
_refine_diff_density_max 1.95
_refine_diff_density_min -1.50
_refine_ls_extinction_method None
_refine_ls_goodness_of_fit_ref 1.0306
_refine_ls_hydrogen_treatment constr
_refine_ls_matrix_type full
_refine_ls_number_parameters 514
_refine_ls_number_reflns 5473
_refine_ls_number_restraints 1194
_refine_ls_R_factor_all 0.1854
_refine_ls_R_factor_gt 0.1106
_refine_ls_shift/su_max 0.003164
_refine_ls_structure_factor_coef F
_refine_ls_weighting_details
;
Method, part 1, Chebychev polynomial, (Watkin, 1994, Prince, 1982)
[weight] = 1.0/[A~0~*T~0~(x)+A~1~*T~1~(x) ... +A~n-1~]*T~n-1~(x)]
where A~i~ are the Chebychev coefficients listed below and x= Fcalc/Fmax
Method = Robust Weighting (Prince, 1982)
W = [weight] * [1-(deltaF/6*sigmaF)^2^]^2^
A~i~ are:
1.06 0.971 0.733
;
_refine_ls_weighting_scheme calc
_refine_ls_wR_factor_all 0.1203
_refine_ls_wR_factor_gt 0.0870
_refine_ls_wR_factor_ref 0.0870
_reflns_limit_h_max 22
_reflns_limit_h_min -22
_reflns_limit_k_max 13
_reflns_limit_k_min 0
_reflns_limit_l_max 33
_reflns_limit_l_min 0
_reflns_number_gt 5473
_reflns_number_total 10249
_reflns_threshold_expression I>2.0\s(I)
_oxford_diffrn_Wilson_B_factor 2.18
_oxford_diffrn_Wilson_scale 224.01
_oxford_refine_ls_r_factor_ref 0.1106
_oxford_refine_ls_scale 0.0779(2)
_oxford_reflns_number_all 10225
_oxford_reflns_threshold_expression_ref I>2.0\s(I)
_oxford_structure_analysis_title 'jp172_123k_0ma in P2(1)/c'
_cod_data_source_file b925623g.txt
_cod_data_source_block jp172
_cod_depositor_comments
;
The following automatic conversions were performed:

'_symmetry_cell_setting' value 'Monoclinic' changed to 'monoclinic'
according to /home/saulius/struct/CIF-dictionaries/cif_core.dic
dictionary named 'cif_core.dic' version 2.4.2 from 2011-04-26.

Automatic conversion script
Id: cif_fix_values 1891 2012-01-12 08:04:46Z andrius 
;
_cod_original_sg_symbol_H-M 'P 21/c'
_cod_original_formula_sum 'C33 H27 F12 N6 O2.50 P2 Ru1'
_cod_database_code 7025195

loop_
_symmetry_equiv_pos_as_xyz
x,y,z
-x,-y,-z
-x,y+1/2,-z+1/2
x,-y+1/2,z+1/2

loop_
_atom_site_label
_atom_site_type_symbol
_atom_site_fract_x
_atom_site_fract_y
_atom_site_fract_z
_atom_site_U_iso_or_equiv
_atom_site_occupancy
_atom_site_adp_type
_atom_site_refinement_flags_posn
_atom_site_refinement_flags_adp
Ru1 Ru 0.18338(3) 0.80753(6) 0.63529(2) 0.0321 1.0000 Uani . U
N1 N 0.2324(4) 0.7004(8) 0.7013(3) 0.0459 1.0000 Uani . U
N2 N 0.3020(3) 0.8534(7) 0.6318(2) 0.0344 1.0000 Uani . U
N3 N 0.1465(3) 0.9100(6) 0.5662(2) 0.0286 1.0000 Uani . U
N4 N 0.1924(5) 0.6564(7) 0.5807(3) 0.0562 1.0000 Uani . U
N5 N 0.0623(4) 0.7773(6) 0.6462(3) 0.0427 1.0000 Uani . U
N6 N 0.1590(3) 0.9533(6) 0.6909(2) 0.0296 1.0000 Uani . U
C1 C 0.1913(6) 0.6296(11) 0.7373(4) 0.0728 1.0000 Uani . U
C2 C 0.2274(7) 0.5745(15) 0.7836(5) 0.1000 1.0000 Uani . U
C3 C 0.3100(6) 0.5902(15) 0.7928(5) 0.0928 1.0000 Uani . U
C4 C 0.3513(5) 0.6627(10) 0.7566(3) 0.0573 1.0000 Uani . U
C5 C 0.3120(4) 0.7226(8) 0.7125(3) 0.0393 1.0000 Uani . U
C6 C 0.3493(4) 0.8090(10) 0.6739(2) 0.0425 1.0000 Uani . U
C7 C 0.4307(5) 0.8409(15) 0.6792(4) 0.0873 1.0000 Uani . U
C8 C 0.4612(5) 0.9227(18) 0.6390(5) 0.1124 1.0000 Uani . U
C9 C 0.4132(5) 0.9641(17) 0.5963(4) 0.0984 1.0000 Uani . U
C10 C 0.3343(4) 0.9277(12) 0.5937(3) 0.0559 1.0000 Uani . U
C11 C 0.1208(4) 1.0394(7) 0.5635(2) 0.0267 1.0000 Uani . U
C12 C 0.0959(4) 1.1008(8) 0.5157(3) 0.0373 1.0000 Uani . U
C13 C 0.0979(4) 1.0239(8) 0.4686(3) 0.0372 1.0000 Uani . U
C14 C 0.1242(4) 0.8944(9) 0.4704(3) 0.0381 1.0000 Uani . U
C15 C 0.1468(4) 0.8351(7) 0.5206(3) 0.0334 1.0000 Uani . U
C16 C 0.1719(5) 0.6950(10) 0.5281(3) 0.0557 1.0000 Uani . U
C17 C 0.1753(7) 0.5972(11) 0.4883(4) 0.0774 1.0000 Uani . U
C18 C 0.1992(9) 0.4623(12) 0.4999(5) 0.1091 1.0000 Uani . U
C19 C 0.2149(9) 0.4273(12) 0.5536(5) 0.1066 1.0000 Uani . U
C20 C 0.2126(8) 0.5237(10) 0.5926(5) 0.0894 1.0000 Uani . U
C21 C 0.0138(5) 0.6872(10) 0.6207(5) 0.0690 1.0000 Uani . U
C22 C -0.0704(5) 0.6870(12) 0.6303(4) 0.0672 1.0000 Uani . U
C23 C -0.1005(6) 0.7766(11) 0.6616(5) 0.0685 1.0000 Uani . U
C24 C -0.0509(4) 0.8676(11) 0.6876(4) 0.0577 1.0000 Uani . U
C25 C 0.0298(4) 0.8678(10) 0.6785(3) 0.0468 1.0000 Uani . U
C26 C 0.0855(4) 0.9563(9) 0.7047(3) 0.0406 1.0000 Uani . U
C27 C 0.2165(4) 1.0331(8) 0.7198(2) 0.0312 1.0000 Uani . U
C28 C 0.2252(4) 1.0218(11) 0.7767(3) 0.0514 1.0000 Uani . U
C29 C 0.2853(5) 1.0997(12) 0.8046(3) 0.0605 1.0000 Uani . U
C30 C 0.3356(5) 1.1791(12) 0.7785(4) 0.0656 1.0000 Uani . U
C31 C 0.3263(5) 1.1879(10) 0.7229(3) 0.0542 1.0000 Uani . U
C32 C 0.2665(4) 1.1174(8) 0.6940(3) 0.0387 1.0000 Uani . U
C33 C 0.3846(6) 1.2722(13) 0.6943(5) 0.0828 1.0000 Uani . U
O1 O 0.4482(5) 1.3181(11) 0.7160(4) 0.1160 1.0000 Uani . U
O2 O 0.3663(5) 1.2938(10) 0.6431(3) 0.1175 1.0000 Uani . U
O3 O 0.4917(7) 1.3826(15) 0.5882(4) 0.0605 0.5000 Uani . .
P1 P 0.32746(12) 1.1411(2) 0.44372(8) 0.0422 1.0000 Uani . U
F1 F 0.3545(5) 1.2915(8) 0.4445(3) 0.1078 1.0000 Uani . U
F2 F 0.3023(5) 0.9870(7) 0.4434(4) 0.1206 1.0000 Uani . U
F3 F 0.2426(3) 1.1881(8) 0.4206(3) 0.0907 1.0000 Uani . U
F4 F 0.2949(4) 1.1502(9) 0.5016(2) 0.0985 1.0000 Uani . U
F5 F 0.4126(3) 1.0969(11) 0.4678(3) 0.1143 1.0000 Uani . U
F6 F 0.3584(5) 1.1321(8) 0.3859(2) 0.0921 1.0000 Uani . U
P2 P -0.00256(11) 1.2964(2) 0.65817(6) 0.0353 1.0000 Uani . U
F7 F 0.0089(3) 1.4401(5) 0.68806(16) 0.0487 1.0000 Uani . U
F8 F -0.0157(3) 1.1497(5) 0.62962(15) 0.0434 1.0000 Uani . U
F9 F -0.0944(3) 1.3334(6) 0.6431(2) 0.0601 1.0000 Uani . U
F10 F -0.0267(3) 1.2289(5) 0.71346(16) 0.0503 1.0000 Uani . U
F11 F 0.0878(3) 1.2605(5) 0.6718(2) 0.0552 1.0000 Uani . U
F12 F 0.0181(4) 1.3622(5) 0.60270(17) 0.0614 1.0000 Uani . U
H11 H 0.1365 0.6187 0.7306 0.0890 1.0000 Uiso R .
H21 H 0.1974 0.5269 0.8078 0.1279 1.0000 Uiso R .
H31 H 0.3369 0.5518 0.8230 0.1059 1.0000 Uiso R .
H41 H 0.4061 0.6726 0.7620 0.0658 1.0000 Uiso R .
H71 H 0.4632 0.8110 0.7084 0.1061 1.0000 Uiso R .
H81 H 0.5146 0.9473 0.6416 0.1400 1.0000 Uiso R .
H91 H 0.4341 1.0156 0.5693 0.1219 1.0000 Uiso R .
H101 H 0.3019 0.9575 0.5644 0.0649 1.0000 Uiso R .
H111 H 0.1192 1.0896 0.5949 0.0322 1.0000 Uiso R .
H121 H 0.0783 1.1914 0.5148 0.0460 1.0000 Uiso R .
H131 H 0.0810 1.0628 0.4359 0.0461 1.0000 Uiso R .
H141 H 0.1273 0.8442 0.4392 0.0471 1.0000 Uiso R .
H171 H 0.1611 0.6212 0.4529 0.0921 1.0000 Uiso R .
H181 H 0.2034 0.3980 0.4727 0.1281 1.0000 Uiso R .
H191 H 0.2280 0.3376 0.5630 0.1369 1.0000 Uiso R .
H201 H 0.2254 0.4987 0.6284 0.1058 1.0000 Uiso R .
H211 H 0.0340 0.6250 0.5973 0.0799 1.0000 Uiso R .
H221 H -0.1032 0.6206 0.6136 0.0740 1.0000 Uiso R .
H231 H -0.1551 0.7788 0.6658 0.0760 1.0000 Uiso R .
H241 H -0.0711 0.9290 0.7118 0.0751 1.0000 Uiso R .
H261 H 0.0705 1.0158 0.7314 0.0471 1.0000 Uiso R .
H281 H 0.1920 0.9644 0.7949 0.0600 1.0000 Uiso R .
H291 H 0.2892 1.0980 0.8417 0.0709 1.0000 Uiso R .
H301 H 0.3761 1.2267 0.7975 0.0741 1.0000 Uiso R .
H321 H 0.2606 1.1267 0.6569 0.0469 1.0000 Uiso R .
H2 H 0.3996 1.3449 0.6233 0.1422 1.0000 Uiso R .

loop_
_atom_site_aniso_label
_atom_site_aniso_U_11
_atom_site_aniso_U_22
_atom_site_aniso_U_33
_atom_site_aniso_U_23
_atom_site_aniso_U_13
_atom_site_aniso_U_12
Ru1 0.0295(2) 0.0337(3) 0.0313(3) 0.0014(3) -0.01297(18) 0.0005(3)
N1 0.042(2) 0.046(3) 0.047(2) 0.016(2) -0.019(2) 0.000(2)
N2 0.0269(14) 0.058(3) 0.018(2) -0.0033(18) -0.0017(15) 0.0116(19)
N3 0.027(2) 0.039(2) 0.0196(16) -0.0026(14) -0.0020(18) 0.005(2)
N4 0.065(3) 0.045(2) 0.053(2) -0.0151(18) -0.037(3) 0.020(3)
N5 0.0332(15) 0.041(3) 0.052(3) 0.0235(19) -0.0155(17) -0.0106(18)
N6 0.0225(17) 0.049(3) 0.0166(19) 0.0085(16) -0.0014(15) 0.0059(17)
C1 0.060(3) 0.068(5) 0.086(5) 0.049(4) -0.027(3) -0.024(4)
C2 0.067(3) 0.124(6) 0.105(5) 0.086(5) -0.027(4) -0.025(5)
C3 0.060(3) 0.130(6) 0.085(5) 0.066(5) -0.020(4) -0.003(5)
C4 0.037(3) 0.084(6) 0.049(4) 0.022(3) -0.011(3) 0.017(3)
C5 0.033(2) 0.052(4) 0.032(3) 0.004(2) -0.005(2) 0.018(2)
C6 0.025(2) 0.080(4) 0.023(3) 0.002(3) -0.0013(19) 0.014(3)
C7 0.024(2) 0.190(7) 0.047(4) 0.043(4) -0.005(3) 0.004(4)
C8 0.024(3) 0.224(7) 0.088(5) 0.074(5) 0.001(3) -0.006(5)
C9 0.029(3) 0.198(7) 0.070(5) 0.064(5) 0.014(3) 0.007(4)
C10 0.030(2) 0.120(6) 0.019(3) 0.012(3) 0.011(2) 0.014(3)
C11 0.029(3) 0.034(2) 0.017(2) 0.001(2) 0.008(2) -0.002(2)
C12 0.045(3) 0.038(3) 0.028(3) 0.006(2) -0.003(3) 0.001(3)
C13 0.041(3) 0.052(3) 0.019(2) 0.008(2) 0.006(3) -0.010(3)
C14 0.035(3) 0.061(3) 0.019(2) -0.009(2) 0.001(2) 0.002(3)
C15 0.031(3) 0.042(3) 0.026(2) -0.0098(17) -0.006(2) -0.001(3)
C16 0.061(4) 0.052(3) 0.049(3) -0.021(2) -0.032(3) 0.022(4)
C17 0.095(5) 0.074(4) 0.058(4) -0.035(3) -0.036(4) 0.043(5)
C18 0.153(5) 0.073(4) 0.091(4) -0.050(4) -0.072(5) 0.056(5)
C19 0.159(5) 0.056(4) 0.097(4) -0.031(3) -0.056(6) 0.044(5)
C20 0.134(5) 0.048(3) 0.077(4) -0.019(3) -0.062(5) 0.033(5)
C21 0.043(2) 0.039(4) 0.120(5) 0.014(3) -0.037(3) -0.008(3)
C22 0.047(3) 0.060(4) 0.089(5) 0.033(3) -0.031(3) -0.029(3)
C23 0.043(3) 0.074(5) 0.085(5) 0.043(3) -0.022(3) -0.015(3)
C24 0.028(2) 0.094(5) 0.049(4) 0.028(3) -0.008(2) -0.008(3)
C25 0.029(2) 0.072(4) 0.038(3) 0.026(2) -0.008(2) 0.000(2)
C26 0.0232(19) 0.077(4) 0.021(3) 0.010(3) 0.000(2) 0.009(2)
C27 0.023(2) 0.055(4) 0.016(2) -0.008(2) 0.0002(18) 0.0155(19)
C28 0.031(3) 0.106(5) 0.017(2) -0.004(3) -0.001(2) 0.016(3)
C29 0.043(3) 0.109(6) 0.027(3) -0.030(3) -0.012(2) 0.029(3)
C30 0.039(3) 0.105(5) 0.050(3) -0.031(4) -0.022(3) 0.014(3)
C31 0.048(3) 0.060(4) 0.051(3) -0.017(3) -0.023(3) 0.002(3)
C32 0.039(3) 0.045(4) 0.030(3) -0.002(3) -0.013(2) 0.001(2)
C33 0.064(4) 0.095(6) 0.083(4) 0.009(4) -0.043(3) -0.034(4)
O1 0.088(4) 0.131(6) 0.119(5) 0.015(5) -0.069(4) -0.056(4)
O2 0.101(4) 0.137(6) 0.105(4) 0.063(4) -0.071(3) -0.082(4)
O3 0.045(4) 0.104(7) 0.033(5) 0.002(5) 0.014(4) -0.033(5)
P1 0.0354(9) 0.0639(12) 0.0269(8) 0.0062(9) -0.0013(7) -0.0099(9)
F1 0.121(4) 0.086(2) 0.123(4) -0.028(3) 0.058(4) -0.062(3)
F2 0.110(4) 0.061(2) 0.193(6) 0.017(3) 0.028(4) -0.016(3)
F3 0.056(2) 0.126(4) 0.086(3) 0.036(4) -0.021(2) 0.010(3)
F4 0.095(3) 0.160(5) 0.044(2) 0.039(3) 0.033(2) 0.021(4)
F5 0.038(2) 0.230(5) 0.074(3) 0.043(4) -0.004(2) 0.008(3)
F6 0.131(4) 0.111(4) 0.038(2) 0.000(3) 0.027(2) 0.028(4)
P2 0.0388(9) 0.0468(10) 0.0202(7) 0.0016(8) 0.0008(6) 0.0098(9)
F7 0.069(3) 0.052(2) 0.0240(19) -0.0030(16) -0.0048(19) 0.003(2)
F8 0.054(2) 0.0515(19) 0.0239(18) -0.0052(15) 0.0001(17) 0.0098(18)
F9 0.0484(17) 0.074(3) 0.056(2) -0.019(2) -0.0143(18) 0.027(2)
F10 0.066(3) 0.062(3) 0.0237(16) -0.0001(16) 0.0105(17) -0.007(2)
F11 0.0363(16) 0.058(3) 0.070(3) 0.006(2) -0.0032(18) 0.0044(18)
F12 0.105(3) 0.054(3) 0.0269(18) 0.0094(17) 0.016(2) 0.014(3)

loop_
_atom_type_symbol
_atom_type_scat_dispersion_real
_atom_type_scat_dispersion_imag
_atom_type_scat_Cromer_Mann_a1
_atom_type_scat_Cromer_Mann_b1
_atom_type_scat_Cromer_Mann_a2
_atom_type_scat_Cromer_Mann_b2
_atom_type_scat_Cromer_Mann_a3
_atom_type_scat_Cromer_Mann_b3
_atom_type_scat_Cromer_Mann_a4
_atom_type_scat_Cromer_Mann_b4
_atom_type_scat_Cromer_Mann_c
_atom_type_scat_source
C 0.0033 0.0016 2.3100 20.8439 1.0200 10.2075 1.5886 0.5687 0.8650 51.6512 0.2156 'International Tables Vol C 4.2.6.8 and 6.1.1.4'
H 0.0000 0.0000 0.4930 10.5109 0.3229 26.1257 0.1402 3.1424 0.0408 57.7998 0.0030 'International Tables Vol C 4.2.6.8 and 6.1.1.4'
N 0.0061 0.0033 12.2126 0.0057 3.1322 9.8933 2.0125 28.9975 1.1663 0.5826 -11.5290 'International Tables Vol C 4.2.6.8 and 6.1.1.4'
O 0.0106 0.0060 3.0485 13.2771 2.2868 5.7011 1.5463 0.3239 0.8670 32.9089 0.2508 'International Tables Vol C 4.2.6.8 and 6.1.1.4'
F 0.0171 0.0103 3.5392 10.2825 2.6412 4.2944 1.5170 0.2615 1.0243 26.1476 0.2776 'International Tables Vol C 4.2.6.8 and 6.1.1.4'
P 0.1023 0.0942 6.4345 1.9067 4.1791 27.1570 1.7800 0.5260 1.4908 68.1645 1.1149 'International Tables Vol C 4.2.6.8 and 6.1.1.4'
Ru -1.2594 0.8363 19.2674 0.8085 12.9182 8.4347 4.8634 24.7997 1.5676 94.2928 5.3787 'International Tables Vol C 4.2.6.8 and 6.1.1.4'

loop_
_geom_angle_atom_site_label_1
_geom_angle_atom_site_label_2
_geom_angle_atom_site_label_3
_geom_angle
_geom_angle_publ_flag
N1 Ru1 N2 78.9(2) yes
N1 Ru1 N3 173.7(2) yes
N2 Ru1 N3 95.6(2) yes
N1 Ru1 N4 97.1(3) yes
N2 Ru1 N4 90.8(3) yes
N3 Ru1 N4 79.7(2) yes
N1 Ru1 N5 99.5(2) yes
N2 Ru1 N5 173.3(3) yes
N3 Ru1 N5 86.3(2) yes
N4 Ru1 N5 95.8(3) yes
N1 Ru1 N6 84.2(3) yes
N2 Ru1 N6 96.6(2) yes
N3 Ru1 N6 99.6(2) yes
N4 Ru1 N6 172.5(3) yes
N5 Ru1 N6 76.7(2) yes
Ru1 N1 C1 126.1(5) yes
Ru1 N1 C5 114.5(5) yes
C1 N1 C5 118.7(6) yes
Ru1 N2 C6 114.9(5) yes
Ru1 N2 C10 126.2(4) yes
C6 N2 C10 118.8(6) yes
Ru1 N3 C11 125.6(4) yes
Ru1 N3 C15 115.2(5) yes
C11 N3 C15 119.2(5) yes
Ru1 N4 C16 114.5(5) yes
Ru1 N4 C20 125.1(7) yes
C16 N4 C20 120.4(8) yes
Ru1 N5 C21 126.9(7) yes
Ru1 N5 C25 115.1(5) yes
C21 N5 C25 117.6(8) yes
Ru1 N6 C26 115.4(5) yes
Ru1 N6 C27 124.9(4) yes
C26 N6 C27 119.0(6) yes
N1 C1 C2 122.6(9) yes
N1 C1 H11 118.7 no
C2 C1 H11 118.8 no
C1 C2 C3 118.2(10) yes
C1 C2 H21 120.7 no
C3 C2 H21 121.2 no
C2 C3 C4 119.2(8) yes
C2 C3 H31 120.8 no
C4 C3 H31 120.0 no
C3 C4 C5 120.6(8) yes
C3 C4 H41 120.0 no
C5 C4 H41 119.5 no
C4 C5 N1 120.6(7) yes
C4 C5 C6 124.8(7) yes
N1 C5 C6 114.6(6) yes
C5 C6 N2 116.5(6) yes
C5 C6 C7 121.8(6) yes
N2 C6 C7 121.7(8) yes
C6 C7 C8 117.3(8) yes
C6 C7 H71 121.7 no
C8 C7 H71 121.0 no
C7 C8 C9 120.2(9) yes
C7 C8 H81 119.5 no
C9 C8 H81 120.2 no
C8 C9 C10 119.0(10) yes
C8 C9 H91 119.9 no
C10 C9 H91 121.2 no
C9 C10 N2 123.0(7) yes
C9 C10 H101 118.1 no
N2 C10 H101 118.9 no
N3 C11 C12 122.4(6) yes
N3 C11 H111 119.0 no
C12 C11 H111 118.6 no
C11 C12 C13 118.2(7) yes
C11 C12 H121 120.8 no
C13 C12 H121 121.0 no
C12 C13 C14 120.3(6) yes
C12 C13 H131 119.8 no
C14 C13 H131 119.9 no
C13 C14 C15 119.2(6) yes
C13 C14 H141 120.6 no
C15 C14 H141 120.2 no
C14 C15 N3 120.6(7) yes
C14 C15 C16 124.5(6) yes
N3 C15 C16 114.9(6) yes
C15 C16 N4 115.7(7) yes
C15 C16 C17 126.0(8) yes
N4 C16 C17 118.2(8) yes
C16 C17 C18 121.7(9) yes
C16 C17 H171 119.2 no
C18 C17 H171 119.0 no
C17 C18 C19 117.6(10) yes
C17 C18 H181 121.2 no
C19 C18 H181 121.2 no
C18 C19 C20 120.6(11) yes
C18 C19 H191 120.2 no
C20 C19 H191 119.3 no
N4 C20 C19 121.3(10) yes
N4 C20 H201 119.4 no
C19 C20 H201 119.2 no
N5 C21 C22 119.7(11) yes
N5 C21 H211 119.9 no
C22 C21 H211 120.4 no
C21 C22 C23 121.4(9) yes
C21 C22 H221 118.8 no
C23 C22 H221 119.7 no
C22 C23 C24 118.6(9) yes
C22 C23 H231 120.7 no
C24 C23 H231 120.7 no
C23 C24 C25 119.9(11) yes
C23 C24 H241 119.6 no
C25 C24 H241 120.5 no
C24 C25 N5 122.6(8) yes
C24 C25 C26 123.6(9) yes
N5 C25 C26 113.7(7) yes
C25 C26 N6 118.5(8) yes
C25 C26 H261 121.0 no
N6 C26 H261 120.5 no
N6 C27 C28 119.4(7) yes
N6 C27 C32 121.2(6) yes
C28 C27 C32 119.4(7) yes
C27 C28 C29 118.3(8) yes
C27 C28 H281 120.6 no
C29 C28 H281 121.1 no
C28 C29 C30 121.6(7) yes
C28 C29 H291 119.1 no
C30 C29 H291 119.2 no
C29 C30 C31 119.0(8) yes
C29 C30 H301 120.3 no
C31 C30 H301 120.7 no
C30 C31 C32 121.4(9) yes
C30 C31 C33 118.4(8) yes
C32 C31 C33 120.2(8) yes
C31 C32 C27 120.3(7) yes
C31 C32 H321 119.8 no
C27 C32 H321 119.9 no
C31 C33 O1 123.9(10) yes
C31 C33 O2 115.7(7) yes
O1 C33 O2 120.3(11) yes
C33 O2 H2 119.9 no
F1 P1 F2 178.5(5) yes
F1 P1 F3 89.2(5) yes
F2 P1 F3 92.3(4) yes
F1 P1 F4 93.1(4) yes
F2 P1 F4 87.1(5) yes
F3 P1 F4 87.6(4) yes
F1 P1 F5 89.8(5) yes
F2 P1 F5 88.7(5) yes
F3 P1 F5 178.6(5) yes
F4 P1 F5 91.5(4) yes
F1 P1 F6 87.2(4) yes
F2 P1 F6 92.7(5) yes
F3 P1 F6 91.5(4) yes
F4 P1 F6 179.1(4) yes
F5 P1 F6 89.3(4) yes
F7 P2 F8 178.2(3) yes
F7 P2 F9 89.8(3) yes
F8 P2 F9 89.7(3) yes
F7 P2 F10 89.4(2) yes
F8 P2 F10 88.9(3) yes
F9 P2 F10 90.0(3) yes
F7 P2 F11 90.5(3) yes
F8 P2 F11 90.0(3) yes
F9 P2 F11 179.0(3) yes
F10 P2 F11 91.0(3) yes
F7 P2 F12 91.4(3) yes
F8 P2 F12 90.3(3) yes
F9 P2 F12 88.1(3) yes
F10 P2 F12 178.0(3) yes
F11 P2 F12 90.9(3) yes

loop_
_geom_bond_atom_site_label_1
_geom_bond_atom_site_label_2
_geom_bond_distance
_geom_bond_publ_flag
Ru1 N1 2.078(6) yes
Ru1 N2 2.054(6) yes
Ru1 N3 2.056(5) yes
Ru1 N4 2.023(7) yes
Ru1 N5 2.094(6) yes
Ru1 N6 2.051(6) yes
N1 C1 1.359(12) yes
N1 C5 1.367(9) yes
N2 C6 1.348(8) yes
N2 C10 1.340(10) yes
N3 C11 1.338(9) yes
N3 C15 1.355(8) yes
N4 C16 1.388(10) yes
N4 C20 1.370(12) yes
N5 C21 1.333(10) yes
N5 C25 1.339(11) yes
N6 C26 1.306(9) yes
N6 C27 1.405(9) yes
C1 C2 1.380(13) yes
C1 H11 0.932 no
C2 C3 1.403(15) yes
C2 H21 0.936 no
C3 C4 1.374(14) yes
C3 H31 0.932 no
C4 C5 1.379(9) yes
C4 H41 0.928 no
C5 C6 1.455(11) yes
C6 C7 1.402(10) yes
C7 C8 1.408(15) yes
C7 H71 0.930 no
C8 C9 1.357(14) yes
C8 H81 0.928 no
C9 C10 1.371(12) yes
C9 H91 0.930 no
C10 H101 0.932 no
C11 C12 1.378(9) yes
C11 H111 0.927 no
C12 C13 1.399(10) yes
C12 H121 0.934 no
C13 C14 1.341(12) yes
C13 H131 0.928 no
C14 C15 1.411(9) yes
C14 H141 0.926 no
C15 C16 1.442(11) yes
C16 C17 1.384(12) yes
C17 C18 1.404(15) yes
C17 H171 0.930 no
C18 C19 1.393(18) yes
C18 H181 0.932 no
C19 C20 1.359(15) yes
C19 H191 0.930 no
C20 H201 0.937 no
C21 C22 1.452(13) yes
C21 H211 0.924 no
C22 C23 1.298(16) yes
C22 H221 0.933 no
C23 C24 1.357(14) yes
C23 H231 0.933 no
C24 C25 1.390(11) yes
C24 H241 0.932 no
C25 C26 1.405(11) yes
C26 H261 0.932 no
C27 C28 1.425(9) yes
C27 C32 1.367(11) yes
C28 C29 1.412(12) yes
C28 H281 0.931 no
C29 C30 1.349(15) yes
C29 H291 0.925 no
C30 C31 1.390(12) yes
C30 H301 0.929 no
C31 C32 1.383(10) yes
C31 C33 1.498(15) yes
C32 H321 0.932 no
C33 O1 1.251(10) yes
C33 O2 1.313(13) yes
O2 H2 0.920 no
P1 F1 1.539(7) yes
P1 F2 1.565(7) yes
P1 F3 1.573(5) yes
P1 F4 1.582(6) yes
P1 F5 1.577(6) yes
P1 F6 1.571(6) yes
P2 F7 1.598(5) yes
P2 F8 1.610(5) yes
P2 F9 1.608(5) yes
P2 F10 1.607(4) yes
P2 F11 1.576(5) yes
P2 F12 1.587(5) yes

loop_
_geom_hbond_atom_site_label_D
_geom_hbond_atom_site_label_H
_geom_hbond_atom_site_label_A
_geom_hbond_site_symmetry_A
_geom_hbond_angle_DHA
_geom_hbond_distance_DH
_geom_hbond_distance_HA
_geom_hbond_distance_DA
_geom_hbond_publ_flag
C7 H71 O1 3_646 160 0.93 2.33 3.218(14) yes
O2 H2 O3 . 156 0.92 1.87 2.732(14) yes
